data_4111110
loop_
_publ_author_name
'Paul D. Bolton'
'Eric Clot'
'Andrew R. Cowley'
'Philip Mountford'

_publ_contact_author
;
 Professor P. Mountford           
 Chemistry Research Laboratory
 University of Oxford
 Mansfield Road
 Oxford
 OX1 3TA
 UK
;
_publ_contact_author_email Philip.Mountford@chem.ox.ac.uk
_publ_contact_author_fax '+44 1865 285141'
_publ_contact_author_phone '+44 1865 285140'
_publ_section_title
;
 AlMe3 and ZnMe2 Adducts of a Titanium Imido Methyl Cation: A Combined
 Crystallographic, Spectroscopic, and DFT Study
;
_journal_name_full 'Journal of the American Chemical Society'
_journal_page_first 15005
_journal_page_last 15018
_journal_paper_doi 10.1021/ja065638a
_journal_volume 128
_journal_year 2006
_chemical_compound_source
;
?
;
_chemical_formula_moiety ' C17 H42 Al N4 Ti, C24 B F20, C H2 Cl2 '
_chemical_formula_sum 'C42 H44 Al B Cl2 F20 N4 Ti'
_chemical_formula_weight 1141.40
_chemical_name_systematic
; 
[Ti(NtBu)(Me3[9]aneN3)(u-Me)2AlMe2][B(C6F5)4]
;
_space_group_IT_number 14
_symmetry_cell_setting monoclinic
_symmetry_space_group_name_Hall '-P 2yn'
_symmetry_space_group_name_H-M 'P 1 21/n 1'
_atom_sites_solution_hydrogens geom
_atom_sites_solution_primary direct
_audit_creation_date 23-07-06
_audit_creation_method CRYSTALS
_cell_angle_alpha 90
_cell_angle_beta 109.7558(7)
_cell_angle_gamma 90
_cell_formula_units_Z 4
_cell_length_a 13.7837(2)
_cell_length_b 19.5766(3)
_cell_length_c 18.6673(2)
_cell_measurement_reflns_used 47232
_cell_measurement_temperature 150
_cell_measurement_theta_max 28
_cell_measurement_theta_min 5
_cell_volume 4740.67(11)
_computing_cell_refinement
; 
KappaCCD software 'DENZO' (Otwinowski & Minor, 1996) 
;
_computing_data_collection
; 
KappaCCD software 'Collect' (Nonius, 2000) 
;
_computing_data_reduction
; 
KappaCCD software 'DENZO' (Otwinowski & Minor, 1996) 
;
_computing_publication_material
; 
CRYSTALS (Watkin et al, 2001) 
;
_computing_structure_refinement
; 
CRYSTALS (Watkin et al, 2001) 
;
_computing_structure_solution 'SIR92 (Giacovazzo et al, 1992)'
_diffrn_ambient_temperature 150
_diffrn_measured_fraction_theta_full 0.998
_diffrn_measured_fraction_theta_max 0.998
_diffrn_measurement_device_type
; 
Nonius KappaCCD 
;
_diffrn_measurement_method \w
_diffrn_radiation_monochromator graphite
_diffrn_radiation_type 'Mo K\a'
_diffrn_radiation_wavelength 0.71073
_diffrn_reflns_av_R_equivalents 0.047
_diffrn_reflns_limit_h_max 17
_diffrn_reflns_limit_h_min -17
_diffrn_reflns_limit_k_max 25
_diffrn_reflns_limit_k_min -24
_diffrn_reflns_limit_l_max 24
_diffrn_reflns_limit_l_min -24
_diffrn_reflns_number 47232
_diffrn_reflns_theta_full 27.482
_diffrn_reflns_theta_max 27.482
_diffrn_reflns_theta_min 5.110
_diffrn_standards_decay_% 0.00
_diffrn_standards_interval_count 0
_diffrn_standards_interval_time 0
_diffrn_standards_number 0
_exptl_absorpt_coefficient_mu 0.428
_exptl_absorpt_correction_T_max 0.97
_exptl_absorpt_correction_T_min 0.92
_exptl_absorpt_correction_type multi-scan
_exptl_absorpt_process_details
; 
 Denzo/Scalepack (Otwinowski & Minor, 1996) 
;
_exptl_crystal_colour ' orange-yellow '
_exptl_crystal_density_diffrn 1.599
_exptl_crystal_description ' fragment '
_exptl_crystal_F_000 2312
_exptl_crystal_size_max 0.20
_exptl_crystal_size_mid 0.14
_exptl_crystal_size_min 0.08
_exptl_crystal_thermal_history
; 
The material was crystallised at ambient temperature. A suitable crystal 
was cooled rapidly to 150K for single-crystal X-ray diffraction analysis. 
;
_refine_diff_density_max 0.56
_refine_diff_density_min -0.38
_refine_ls_extinction_method none
_refine_ls_goodness_of_fit_ref 1.1037
_refine_ls_hydrogen_treatment mixed
_refine_ls_matrix_type full
_refine_ls_number_parameters 716
_refine_ls_number_reflns 7266
_refine_ls_number_restraints 10
_refine_ls_R_factor_all 0.0658
_refine_ls_R_factor_gt 0.0359
_refine_ls_shift/su_max 0.045157
_refine_ls_structure_factor_coef F
_refine_ls_weighting_details
;
 Method, part 1, Chebychev polynomial, (Watkin, 1994, Prince, 1982) 
 [weight] = 1.0/[A~0~*T~0~(x)+A~1~*T~1~(x) ... +A~n-1~]*T~n-1~(x)] 
 where A~i~ are the Chebychev coefficients listed below and x= Fcalc/Fmax 
 Method = Robust Weighting (Prince, 1982) 
 W = [weight] * [1-(deltaF/6*sigmaF)^2^]^2^ 
 A~i~ are: 
 1.85 -0.349 1.07 
;
_refine_ls_weighting_scheme calc
_refine_ls_wR_factor_all 0.0533
_refine_ls_wR_factor_gt 0.0371
_refine_ls_wR_factor_ref 0.0371
_reflns_limit_h_max 16
_reflns_limit_h_min -17
_reflns_limit_k_max 25
_reflns_limit_k_min 0
_reflns_limit_l_max 24
_reflns_limit_l_min 0
_reflns_number_gt 7266
_reflns_number_total 10760
_reflns_threshold_expression I>3.00u(I)
_cod_data_source_file ja065638asi20060803_061850.cif
_cod_data_source_block Compound_7
_cod_original_sg_symbol_H-M 'P 1 21/n 1 '
_cod_original_formula_sum ' C42 H44 Al B Cl2 F20 N4 Ti '
_cod_database_code 4111110

loop_
_symmetry_equiv_pos_as_xyz
x,y,z
-x,-y,-z
-x+1/2,y+1/2,-z+1/2
x+1/2,-y+1/2,z+1/2

loop_
_atom_site_label
_atom_site_type_symbol
_atom_site_fract_x
_atom_site_fract_y
_atom_site_fract_z
_atom_site_U_iso_or_equiv
_atom_site_occupancy
_atom_site_adp_type
_atom_site_refinement_flags_posn
_atom_site_refinement_flags_adp
_atom_site_refinement_flags_occupancy
_atom_site_disorder_assembly
_atom_site_disorder_group
Ti1 Ti 0.68419(2) 0.315521(17) 0.631507(18) 0.0131 1.0000 Uani . . . . .
C1 C 0.81217(15) 0.23313(10) 0.64361(12) 0.0192 1.0000 Uani . . . . .
C2 C 0.56218(17) 0.23082(11) 0.62494(14) 0.0239 1.0000 Uani . . . . .
Al1 Al 0.68194(5) 0.17121(3) 0.61584(4) 0.0211 1.0000 Uani . . . . .
C3 C 0.6499(2) 0.12888(14) 0.51518(16) 0.0384 1.0000 Uani . . . . .
C4 C 0.7067(2) 0.10083(12) 0.69633(17) 0.0358 1.0000 Uani . . . . .
N1 N 0.65174(12) 0.32699(8) 0.53612(9) 0.0169 1.0000 Uani . . . . .
C5 C 0.62440(17) 0.33346(11) 0.45361(11) 0.0242 1.0000 Uani . . . . .
C6 C 0.6200(2) 0.40894(13) 0.43199(13) 0.0388 1.0000 Uani . . . . .
C7 C 0.5193(2) 0.30068(15) 0.41513(13) 0.0416 1.0000 Uani . . . . .
C8 C 0.7076(2) 0.29801(15) 0.43008(13) 0.0405 1.0000 Uani . . . . .
N2 N 0.73270(13) 0.31786(9) 0.76837(9) 0.0230 1.0000 Uani . . . . .
N3 N 0.79723(12) 0.40474(8) 0.66767(10) 0.0203 1.0000 Uani . . . . .
N4 N 0.58371(12) 0.39946(8) 0.65553(9) 0.0182 1.0000 Uani . . . . .
C9 C 0.83981(17) 0.34536(12) 0.79326(12) 0.0288 1.0000 Uani . . . . .
C10 C 0.84821(17) 0.41061(12) 0.75250(13) 0.0290 1.0000 Uani . . . . .
C11 C 0.72896(16) 0.46523(10) 0.63777(13) 0.0248 1.0000 Uani . . . . .
C12 C 0.63917(16) 0.46667(10) 0.66623(13) 0.0241 1.0000 Uani . . . . .
C13 C 0.56405(17) 0.37952(11) 0.72665(12) 0.0259 1.0000 Uani . . . . .
C14 C 0.66227(18) 0.36527(12) 0.79135(12) 0.0305 1.0000 Uani . . . . .
C15 C 0.73589(19) 0.25115(13) 0.80677(12) 0.0327 1.0000 Uani . . . . .
C16 C 0.87699(16) 0.40575(11) 0.63061(14) 0.0271 1.0000 Uani . . . . .
C17 C 0.48254(15) 0.40726(11) 0.59372(13) 0.0250 1.0000 Uani . . . . .
B1 B 0.17271(16) 0.19434(11) 0.60739(12) 0.0156 1.0000 Uani . . . . .
C18 C 0.26061(14) 0.13995(10) 0.60036(11) 0.0167 1.0000 Uani . . . . .
C19 C 0.31436(16) 0.09936(10) 0.66235(11) 0.0198 1.0000 Uani . . . . .
C20 C 0.38800(16) 0.05184(11) 0.66253(11) 0.0238 1.0000 Uani . . . . .
C21 C 0.41133(16) 0.04074(11) 0.59728(12) 0.0233 1.0000 Uani . . . . .
C22 C 0.35812(16) 0.07734(11) 0.53321(11) 0.0219 1.0000 Uani . . . . .
C23 C 0.28546(15) 0.12520(10) 0.53578(11) 0.0195 1.0000 Uani . . . . .
F1 F 0.29558(10) 0.10673(7) 0.72863(7) 0.0288 1.0000 Uani . . . . .
F2 F 0.43889(11) 0.01640(7) 0.72629(7) 0.0355 1.0000 Uani . . . . .
F3 F 0.48440(10) -0.00432(7) 0.59719(8) 0.0333 1.0000 Uani . . . . .
F4 F 0.37756(11) 0.06696(7) 0.46777(7) 0.0335 1.0000 Uani . . . . .
F5 F 0.23873(10) 0.15854(7) 0.46956(6) 0.0267 1.0000 Uani . . . . .
C24 C 0.13807(14) 0.25121(10) 0.53730(11) 0.0172 1.0000 Uani . . . . .
C25 C 0.21343(15) 0.28882(10) 0.52068(11) 0.0195 1.0000 Uani . . . . .
C26 C 0.19520(16) 0.33854(11) 0.46573(12) 0.0236 1.0000 Uani . . . . .
C27 C 0.09527(17) 0.35469(11) 0.42338(12) 0.0268 1.0000 Uani . . . . .
C28 C 0.01627(16) 0.32101(11) 0.43806(12) 0.0254 1.0000 Uani . . . . .
C29 C 0.03875(15) 0.27130(10) 0.49420(11) 0.0207 1.0000 Uani . . . . .
F6 F 0.31446(9) 0.27590(6) 0.56039(7) 0.0258 1.0000 Uani . . . . .
F7 F 0.27377(10) 0.37176(7) 0.45283(8) 0.0359 1.0000 Uani . . . . .
F8 F 0.07449(11) 0.40356(8) 0.36937(8) 0.0421 1.0000 Uani . . . . .
F9 F -0.08169(10) 0.33642(7) 0.39702(8) 0.0387 1.0000 Uani . . . . .
F10 F -0.04463(9) 0.24217(6) 0.50455(7) 0.0273 1.0000 Uani . . . . .
C30 C 0.07851(14) 0.14269(9) 0.60988(10) 0.0156 1.0000 Uani . . . . .
C31 C 0.01992(15) 0.10773(10) 0.54462(11) 0.0183 1.0000 Uani . . . . .
C32 C -0.05605(15) 0.06072(10) 0.54149(11) 0.0200 1.0000 Uani . . . . .
C33 C -0.07505(16) 0.04396(10) 0.60718(12) 0.0232 1.0000 Uani . . . . .
C34 C -0.01826(16) 0.07571(11) 0.67365(12) 0.0229 1.0000 Uani . . . . .
C35 C 0.05587(15) 0.12330(10) 0.67410(11) 0.0190 1.0000 Uani . . . . .
F11 F 0.03829(9) 0.11863(6) 0.47863(6) 0.0234 1.0000 Uani . . . . .
F12 F -0.10942(10) 0.02900(6) 0.47609(7) 0.0279 1.0000 Uani . . . . .
F13 F -0.14635(10) -0.00315(7) 0.60644(8) 0.0339 1.0000 Uani . . . . .
F14 F -0.03420(11) 0.05915(7) 0.73930(7) 0.0347 1.0000 Uani . . . . .
F15 F 0.10714(10) 0.15034(7) 0.74354(6) 0.0263 1.0000 Uani . . . . .
C36 C 0.21529(14) 0.24383(10) 0.68394(10) 0.0161 1.0000 Uani . . . . .
C37 C 0.14485(14) 0.28137(10) 0.70653(11) 0.0196 1.0000 Uani . . . . .
C38 C 0.16989(16) 0.32378(11) 0.76919(12) 0.0239 1.0000 Uani . . . . .
C39 C 0.27159(17) 0.33271(11) 0.81277(11) 0.0253 1.0000 Uani . . . . .
C40 C 0.34553(15) 0.29894(11) 0.79193(11) 0.0219 1.0000 Uani . . . . .
C41 C 0.31676(14) 0.25631(10) 0.72931(11) 0.0183 1.0000 Uani . . . . .
F16 F 0.04310(9) 0.27588(7) 0.66588(7) 0.0285 1.0000 Uani . . . . .
F17 F 0.09537(11) 0.35635(8) 0.78782(9) 0.0406 1.0000 Uani . . . . .
F18 F 0.29786(11) 0.37361(8) 0.87381(8) 0.0427 1.0000 Uani . . . . .
F19 F 0.44629(9) 0.30805(8) 0.83266(7) 0.0335 1.0000 Uani . . . . .
F20 F 0.39630(9) 0.22621(7) 0.71440(7) 0.0260 1.0000 Uani . . . . .
C42 C 0.1988(10) 0.5053(8) 0.6569(6) 0.0614 0.521(4) Uani D U P 1 1
Cl1 Cl 0.30948(16) 0.47506(10) 0.72449(19) 0.0760 0.521(4) Uani D U P 1 1
Cl2 Cl 0.1647(3) 0.4550(2) 0.5763(2) 0.1562 0.521(4) Uani D U P 1 1
C43 C 0.1701(11) 0.5120(8) 0.6361(6) 0.0571 0.479(4) Uani D U P 1 -2
Cl3 Cl 0.2642(3) 0.44715(16) 0.6639(3) 0.1039 0.479(4) Uani D U P 1 -2
Cl4 Cl 0.0925(3) 0.50198(15) 0.54092(13) 0.1063 0.479(4) Uani D U P 1 -2
H1 H 0.856(2) 0.2232(15) 0.6969(17) 0.041(7) 1.0000 Uiso . . . . .
H2 H 0.840(2) 0.2072(15) 0.6112(16) 0.042(8) 1.0000 Uiso . . . . .
H3 H 0.833(2) 0.2783(16) 0.6330(17) 0.046(8) 1.0000 Uiso . . . . .
H4 H 0.552(2) 0.2235(17) 0.6734(19) 0.056(9) 1.0000 Uiso . . . . .
H5 H 0.516(2) 0.1974(14) 0.5904(16) 0.038(7) 1.0000 Uiso . . . . .
H6 H 0.530(2) 0.2742(16) 0.6033(17) 0.046(8) 1.0000 Uiso . . . . .
H7 H 0.627(4) 0.161(3) 0.469(3) 0.117(17) 1.0000 Uiso . . . . .
H8 H 0.598(4) 0.097(2) 0.511(2) 0.097(14) 1.0000 Uiso . . . . .
H9 H 0.710(4) 0.106(3) 0.512(3) 0.120(17) 1.0000 Uiso . . . . .
H10 H 0.700(3) 0.057(2) 0.674(2) 0.079(12) 1.0000 Uiso . . . . .
H11 H 0.655(3) 0.100(2) 0.720(2) 0.092(14) 1.0000 Uiso . . . . .
H12 H 0.771(3) 0.1034(19) 0.736(2) 0.068(11) 1.0000 Uiso . . . . .
H61 H 0.6013 0.4133 0.3755 0.0457 1.0000 Uiso . . . . .
H62 H 0.6889 0.4304 0.4576 0.0457 1.0000 Uiso . . . . .
H63 H 0.5669 0.4326 0.4487 0.0457 1.0000 Uiso . . . . .
H71 H 0.5001 0.3049 0.3586 0.0461 1.0000 Uiso . . . . .
H72 H 0.4665 0.3243 0.4321 0.0461 1.0000 Uiso . . . . .
H73 H 0.5224 0.2513 0.4294 0.0461 1.0000 Uiso . . . . .
H81 H 0.6903 0.3019 0.3737 0.0507 1.0000 Uiso . . . . .
H82 H 0.7757 0.3202 0.4563 0.0507 1.0000 Uiso . . . . .
H83 H 0.7113 0.2487 0.4448 0.0507 1.0000 Uiso . . . . .
H91 H 0.8626 0.3547 0.8492 0.0310 1.0000 Uiso . . . . .
H92 H 0.8860 0.3103 0.7828 0.0310 1.0000 Uiso . . . . .
H101 H 0.9228 0.4216 0.7640 0.0317 1.0000 Uiso . . . . .
H102 H 0.8145 0.4484 0.7715 0.0317 1.0000 Uiso . . . . .
H111 H 0.7703 0.5079 0.6546 0.0292 1.0000 Uiso . . . . .
H112 H 0.7022 0.4632 0.5809 0.0292 1.0000 Uiso . . . . .
H121 H 0.6651 0.4781 0.7217 0.0280 1.0000 Uiso . . . . .
H122 H 0.5896 0.5027 0.6378 0.0280 1.0000 Uiso . . . . .
H131 H 0.5266 0.4176 0.7418 0.0331 1.0000 Uiso . . . . .
H132 H 0.5204 0.3374 0.7163 0.0331 1.0000 Uiso . . . . .
H141 H 0.6991 0.4094 0.8090 0.0375 1.0000 Uiso . . . . .
H142 H 0.6447 0.3439 0.8340 0.0375 1.0000 Uiso . . . . .
H151 H 0.6649 0.2314 0.7911 0.0397 1.0000 Uiso . . . . .
H152 H 0.7625 0.2579 0.8632 0.0397 1.0000 Uiso . . . . .
H153 H 0.7824 0.2192 0.7919 0.0397 1.0000 Uiso . . . . .
H161 H 0.8431 0.4019 0.5742 0.0334 1.0000 Uiso . . . . .
H162 H 0.9164 0.4496 0.6430 0.0334 1.0000 Uiso . . . . .
H163 H 0.9253 0.3665 0.6496 0.0334 1.0000 Uiso . . . . .
H171 H 0.4445 0.3629 0.5858 0.0284 1.0000 Uiso . . . . .
H172 H 0.4412 0.4433 0.6082 0.0284 1.0000 Uiso . . . . .
H173 H 0.4940 0.4209 0.5456 0.0284 1.0000 Uiso . . . . .
H421 H 0.2109 0.5531 0.6429 0.0746 0.5213 Uiso . . . 1 1
H422 H 0.1415 0.5050 0.6784 0.0746 0.5213 Uiso . . . 1 1
H431 H 0.2052 0.5574 0.6426 0.0711 0.4787 Uiso . . . 1 -2
H432 H 0.1259 0.5098 0.6689 0.0711 0.4787 Uiso . . . 1 -2

loop_
_atom_site_aniso_label
_atom_site_aniso_U_11
_atom_site_aniso_U_22
_atom_site_aniso_U_33
_atom_site_aniso_U_23
_atom_site_aniso_U_13
_atom_site_aniso_U_12
Ti1 0.01296(15) 0.01118(14) 0.01461(15) -0.00073(12) 0.00407(11) 0.00031(12)
C1 0.0167(9) 0.0152(9) 0.0263(10) 0.0000(8) 0.0081(8) 0.0026(7)
C2 0.0201(10) 0.0196(10) 0.0338(12) -0.0002(9) 0.0118(9) -0.0018(8)
Al1 0.0218(3) 0.0123(3) 0.0295(3) -0.0008(2) 0.0091(3) -0.0007(2)
C3 0.0479(16) 0.0247(12) 0.0401(14) -0.0119(11) 0.0118(12) -0.0033(11)
C4 0.0421(15) 0.0185(11) 0.0488(15) 0.0102(11) 0.0180(13) 0.0014(10)
N1 0.0181(8) 0.0152(8) 0.0175(7) -0.0010(6) 0.0060(6) 0.0009(6)
C5 0.0278(11) 0.0273(11) 0.0154(9) 0.0008(8) 0.0046(8) 0.0052(8)
C6 0.0551(16) 0.0370(14) 0.0221(11) 0.0118(10) 0.0099(11) 0.0117(12)
C7 0.0388(14) 0.0540(17) 0.0223(11) -0.0043(11) -0.0024(10) -0.0056(12)
C8 0.0505(15) 0.0536(16) 0.0227(11) 0.0061(11) 0.0194(11) 0.0200(13)
N2 0.0259(9) 0.0248(9) 0.0175(8) -0.0003(7) 0.0065(7) 0.0066(7)
N3 0.0153(8) 0.0150(8) 0.0285(9) -0.0033(7) 0.0045(7) -0.0003(6)
N4 0.0169(8) 0.0164(8) 0.0208(8) -0.0014(6) 0.0057(6) 0.0017(6)
C9 0.0269(11) 0.0308(11) 0.0198(10) -0.0053(9) -0.0037(8) 0.0045(9)
C10 0.0216(11) 0.0276(11) 0.0300(12) -0.0100(9) -0.0014(9) 0.0000(9)
C11 0.0240(10) 0.0104(9) 0.0385(12) -0.0002(8) 0.0086(9) 0.0005(8)
C12 0.0209(10) 0.0152(9) 0.0339(11) -0.0049(8) 0.0061(9) 0.0024(8)
C13 0.0291(11) 0.0278(11) 0.0258(11) -0.0013(9) 0.0158(9) 0.0053(9)
C14 0.0358(13) 0.0361(13) 0.0218(10) -0.0026(9) 0.0126(9) 0.0104(10)
C15 0.0433(14) 0.0354(12) 0.0206(11) 0.0072(9) 0.0121(10) 0.0073(11)
C16 0.0175(10) 0.0225(10) 0.0435(13) -0.0009(9) 0.0132(9) -0.0042(8)
C17 0.0164(10) 0.0236(10) 0.0309(11) -0.0030(9) 0.0025(8) 0.0056(8)
B1 0.0149(9) 0.0168(10) 0.0151(9) 0.0022(8) 0.0050(8) 0.0017(8)
C18 0.0162(9) 0.0174(9) 0.0165(9) 0.0001(7) 0.0056(7) 0.0008(7)
C19 0.0240(10) 0.0210(10) 0.0159(9) 0.0016(7) 0.0089(8) 0.0042(8)
C20 0.0239(11) 0.0239(10) 0.0201(10) 0.0027(8) 0.0031(8) 0.0081(8)
C21 0.0215(10) 0.0209(10) 0.0272(10) -0.0056(8) 0.0077(8) 0.0069(8)
C22 0.0228(10) 0.0262(10) 0.0189(10) -0.0053(8) 0.0099(8) -0.0007(8)
C23 0.0193(9) 0.0225(10) 0.0151(9) 0.0021(7) 0.0039(7) -0.0001(8)
F1 0.0399(7) 0.0335(7) 0.0167(6) 0.0098(5) 0.0146(5) 0.0171(6)
F2 0.0420(8) 0.0365(8) 0.0244(6) 0.0092(6) 0.0067(6) 0.0231(6)
F3 0.0285(7) 0.0334(7) 0.0372(7) -0.0086(6) 0.0100(6) 0.0145(6)
F4 0.0404(8) 0.0420(8) 0.0249(6) -0.0055(6) 0.0197(6) 0.0082(6)
F5 0.0329(7) 0.0335(7) 0.0139(5) 0.0048(5) 0.0080(5) 0.0066(5)
C24 0.0173(9) 0.0183(9) 0.0161(9) 0.0012(7) 0.0056(7) 0.0003(7)
C25 0.0149(9) 0.0214(10) 0.0198(9) 0.0017(8) 0.0027(7) -0.0011(7)
C26 0.0200(10) 0.0234(10) 0.0271(10) 0.0051(8) 0.0076(8) -0.0055(8)
C27 0.0300(11) 0.0232(11) 0.0234(10) 0.0121(8) 0.0039(9) 0.0010(9)
C28 0.0185(10) 0.0253(11) 0.0259(10) 0.0094(9) -0.0011(8) 0.0031(8)
C29 0.0162(9) 0.0208(10) 0.0237(10) 0.0045(8) 0.0050(8) -0.0004(8)
F6 0.0137(6) 0.0304(6) 0.0304(6) 0.0095(5) 0.0036(5) -0.0018(5)
F7 0.0273(7) 0.0392(8) 0.0416(8) 0.0172(6) 0.0120(6) -0.0092(6)
F8 0.0387(8) 0.0403(8) 0.0410(8) 0.0292(7) 0.0053(6) -0.0004(6)
F9 0.0197(6) 0.0419(8) 0.0440(8) 0.0223(6) -0.0028(6) 0.0047(6)
F10 0.0131(5) 0.0288(7) 0.0378(7) 0.0122(5) 0.0056(5) 0.0011(5)
C30 0.0153(9) 0.0147(9) 0.0163(9) 0.0015(7) 0.0047(7) 0.0028(7)
C31 0.0209(10) 0.0175(9) 0.0172(9) 0.0046(7) 0.0073(8) 0.0027(7)
C32 0.0194(10) 0.0166(9) 0.0206(10) -0.0016(7) 0.0023(8) 0.0008(7)
C33 0.0196(10) 0.0184(10) 0.0320(11) 0.0028(8) 0.0092(8) -0.0034(8)
C34 0.0259(11) 0.0258(11) 0.0206(10) 0.0060(8) 0.0126(8) 0.0004(8)
C35 0.0203(10) 0.0216(10) 0.0149(9) 0.0002(7) 0.0058(7) 0.0002(8)
F11 0.0299(6) 0.0259(6) 0.0143(5) 0.0006(5) 0.0074(5) -0.0047(5)
F12 0.0302(7) 0.0216(6) 0.0256(6) -0.0027(5) 0.0012(5) -0.0062(5)
F13 0.0327(7) 0.0292(7) 0.0410(8) 0.0026(6) 0.0142(6) -0.0136(6)
F14 0.0396(8) 0.0437(8) 0.0275(7) 0.0043(6) 0.0205(6) -0.0119(6)
F15 0.0309(7) 0.0328(7) 0.0172(6) -0.0027(5) 0.0108(5) -0.0071(5)
C36 0.0158(9) 0.0162(9) 0.0162(9) 0.0032(7) 0.0052(7) 0.0017(7)
C37 0.0115(9) 0.0207(9) 0.0245(10) -0.0017(8) 0.0033(7) 0.0003(7)
C38 0.0232(10) 0.0208(10) 0.0298(11) -0.0043(8) 0.0114(8) 0.0043(8)
C39 0.0310(11) 0.0255(11) 0.0185(9) -0.0049(8) 0.0073(8) -0.0019(9)
C40 0.0177(9) 0.0294(11) 0.0151(9) 0.0001(8) 0.0010(7) -0.0048(8)
C41 0.0160(9) 0.0225(10) 0.0179(9) 0.0029(7) 0.0078(7) 0.0004(7)
F16 0.0149(6) 0.0292(7) 0.0375(7) -0.0091(6) 0.0036(5) 0.0038(5)
F17 0.0314(7) 0.0436(8) 0.0480(9) -0.0210(7) 0.0148(6) 0.0088(6)
F18 0.0416(8) 0.0510(9) 0.0322(7) -0.0242(7) 0.0081(6) -0.0039(7)
F19 0.0186(6) 0.0525(9) 0.0238(6) -0.0070(6) -0.0001(5) -0.0060(6)
F20 0.0135(5) 0.0409(7) 0.0243(6) -0.0041(5) 0.0074(5) 0.0023(5)
C42 0.056(6) 0.072(7) 0.059(5) -0.039(5) 0.023(3) 0.013(3)
Cl1 0.0579(11) 0.0383(9) 0.129(2) 0.0176(11) 0.0284(12) 0.0076(7)
Cl2 0.169(3) 0.172(4) 0.116(3) -0.117(3) 0.034(3) -0.012(3)
C43 0.064(8) 0.062(5) 0.052(4) -0.003(5) 0.028(3) 0.010(4)
Cl3 0.104(2) 0.0667(17) 0.168(4) 0.062(2) 0.082(3) 0.0314(17)
Cl4 0.171(3) 0.0804(18) 0.0529(12) -0.0256(12) 0.0185(15) -0.0121(19)

loop_
_atom_type_symbol
_atom_type_scat_dispersion_real
_atom_type_scat_dispersion_imag
_atom_type_scat_Cromer_Mann_a1
_atom_type_scat_Cromer_Mann_b1
_atom_type_scat_Cromer_Mann_a2
_atom_type_scat_Cromer_Mann_b2
_atom_type_scat_Cromer_Mann_a3
_atom_type_scat_Cromer_Mann_b3
_atom_type_scat_Cromer_Mann_a4
_atom_type_scat_Cromer_Mann_b4
_atom_type_scat_Cromer_Mann_c
_atom_type_scat_source
'C   ' 0.0033 0.0016 2.3100 20.8439 1.0200 10.2075 1.5886 0.5687 0.8650 51.6512 0.2156 International_Tables_Vol_IV_Table_2.2B
'H   ' 0.0000 0.0000 0.4930 10.5109 0.3229 26.1257 0.1402 3.1424 0.0408 57.7998 0.0030 International_Tables_Vol_IV_Table_2.2B
'Al  ' 0.0645 0.0514 6.4202 3.0387 1.9002 0.7426 1.5936 31.5472 1.9646 85.0886 1.1151 International_Tables_Vol_IV_Table_2.2B
'B   ' 0.0013 0.0007 2.0545 23.2185 1.3326 1.0210 1.0979 60.3498 0.7068 0.1403 -0.1932 International_Tables_Vol_IV_Table_2.2B
'Cl  ' 0.1484 0.1585 11.4604 0.0104 7.1964 1.1662 6.2556 18.5194 1.6455 47.7784 -9.5574 International_Tables_Vol_IV_Table_2.2B
'F   ' 0.0171 0.0103 3.5392 10.2825 2.6412 4.2944 1.5170 0.2615 1.0243 26.1476 0.2776 International_Tables_Vol_IV_Table_2.2B
'N   ' 0.0061 0.0033 12.2126 0.0057 3.1322 9.8933 2.0125 28.9975 1.1663 0.5826 -11.5290 International_Tables_Vol_IV_Table_2.2B
'Ti  ' 0.2776 0.4457 9.7595 7.8508 7.3558 0.5000 1.6991 35.6338 1.9021 116.1050 1.2807 International_Tables_Vol_IV_Table_2.2B

loop_
_geom_angle_atom_site_label_1
_geom_angle_atom_site_label_2
_geom_angle_atom_site_label_3
_geom_angle
_geom_angle_publ_flag
C1 Ti1 C2 91.24(7) yes
C1 Ti1 Al1 46.13(5) yes
C2 Ti1 Al1 46.01(5) yes
C1 Ti1 N1 96.61(8) yes
C2 Ti1 N1 96.26(8) yes
Al1 Ti1 N1 91.93(6) yes
C1 Ti1 N2 88.90(7) yes
C2 Ti1 N2 90.34(8) yes
Al1 Ti1 N2 96.74(5) yes
N1 Ti1 N2 171.29(7) yes
C1 Ti1 N3 94.69(7) yes
C2 Ti1 N3 164.83(7) yes
Al1 Ti1 N3 140.67(4) yes
N1 Ti1 N3 96.91(7) yes
N2 Ti1 N3 75.84(6) yes
C1 Ti1 N4 163.85(7) yes
C2 Ti1 N4 92.71(7) yes
Al1 Ti1 N4 138.44(5) yes
N1 Ti1 N4 98.52(7) yes
N2 Ti1 N4 75.43(6) yes
N3 Ti1 N4 77.92(6) yes
Ti1 C1 Al1 79.58(7) yes
Ti1 C1 H1 114.6(16) no
Al1 C1 H1 108.6(16) no
Ti1 C1 H2 138.6(17) no
Al1 C1 H2 91.9(17) no
H1 C1 H2 107(2) no
Ti1 C1 H3 67.6(17) no
Al1 C1 H3 140.3(17) no
H1 C1 H3 105(2) no
H2 C1 H3 98(2) no
Ti1 C2 Al1 79.92(7) yes
Ti1 C2 H4 112.4(19) no
Al1 C2 H4 111.1(19) no
Ti1 C2 H5 143.3(16) no
Al1 C2 H5 86.1(16) no
H4 C2 H5 104(2) no
Ti1 C2 H6 68.1(17) no
Al1 C2 H6 135.9(17) no
H4 C2 H6 109(3) no
H5 C2 H6 102(2) no
Ti1 Al1 C1 54.29(6) yes
Ti1 Al1 C2 54.07(6) yes
C1 Al1 C2 107.16(8) yes
Ti1 Al1 C3 120.65(9) yes
C1 Al1 C3 112.34(11) yes
C2 Al1 C3 112.84(12) yes
Ti1 Al1 C4 128.37(9) yes
C1 Al1 C4 107.66(11) yes
C2 Al1 C4 105.47(11) yes
C3 Al1 C4 110.97(12) yes
Al1 C3 H7 117(3) no
Al1 C3 H8 107(3) no
H7 C3 H8 109(4) no
Al1 C3 H9 110(3) no
H7 C3 H9 105(4) no
H8 C3 H9 109(4) no
Al1 C4 H10 110(2) no
Al1 C4 H11 113(3) no
H10 C4 H11 103(3) no
Al1 C4 H12 116(2) no
H10 C4 H12 108(3) no
H11 C4 H12 107(3) no
Ti1 N1 C5 177.34(14) yes
N1 C5 C6 109.59(17) yes
N1 C5 C7 109.01(18) yes
C6 C5 C7 109.6(2) yes
N1 C5 C8 108.21(17) yes
C6 C5 C8 109.3(2) yes
C7 C5 C8 111.1(2) yes
C5 C6 H61 109.467 no
C5 C6 H62 109.467 no
H61 C6 H62 109.476 no
C5 C6 H63 109.467 no
H61 C6 H63 109.476 no
H62 C6 H63 109.476 no
C5 C7 H71 109.467 no
C5 C7 H72 109.467 no
H71 C7 H72 109.476 no
C5 C7 H73 109.467 no
H71 C7 H73 109.476 no
H72 C7 H73 109.476 no
C5 C8 H81 109.467 no
C5 C8 H82 109.466 no
H81 C8 H82 109.475 no
C5 C8 H83 109.467 no
H81 C8 H83 109.476 no
H82 C8 H83 109.476 no
Ti1 N2 C9 103.16(12) yes
Ti1 N2 C14 109.80(12) yes
C9 N2 C14 110.76(17) yes
Ti1 N2 C15 116.58(13) yes
C9 N2 C15 107.64(17) yes
C14 N2 C15 108.75(17) yes
Ti1 N3 C10 113.49(13) yes
Ti1 N3 C11 102.38(11) yes
C10 N3 C11 110.06(16) yes
Ti1 N3 C16 114.27(12) yes
C10 N3 C16 109.50(16) yes
C11 N3 C16 106.67(16) yes
Ti1 N4 C12 109.92(11) yes
Ti1 N4 C13 106.86(12) yes
C12 N4 C13 110.37(16) yes
Ti1 N4 C17 113.11(12) yes
C12 N4 C17 108.38(15) yes
C13 N4 C17 108.18(16) yes
N2 C9 C10 112.63(17) yes
N2 C9 H91 108.677 no
C10 C9 H91 108.678 no
N2 C9 H92 108.677 no
C10 C9 H92 108.677 no
H91 C9 H92 109.467 no
N3 C10 C9 112.18(17) yes
N3 C10 H101 108.791 no
C9 C10 H101 108.791 no
N3 C10 H102 108.791 no
C9 C10 H102 108.791 no
H101 C10 H102 109.467 no
N3 C11 C12 111.82(17) yes
N3 C11 H111 108.882 no
C12 C11 H111 108.882 no
N3 C11 H112 108.883 no
C12 C11 H112 108.883 no
H111 C11 H112 109.467 no
N4 C12 C11 112.32(16) yes
N4 C12 H121 108.755 no
C11 C12 H121 108.755 no
N4 C12 H122 108.754 no
C11 C12 H122 108.755 no
H121 C12 H122 109.467 no
N4 C13 C14 112.18(17) yes
N4 C13 H131 108.791 no
C14 C13 H131 108.790 no
N4 C13 H132 108.791 no
C14 C13 H132 108.791 no
H131 C13 H132 109.467 no
N2 C14 C13 112.16(17) yes
N2 C14 H141 108.797 no
C13 C14 H141 108.797 no
N2 C14 H142 108.796 no
C13 C14 H142 108.797 no
H141 C14 H142 109.467 no
N2 C15 H151 109.467 no
N2 C15 H152 109.467 no
H151 C15 H152 109.475 no
N2 C15 H153 109.467 no
H151 C15 H153 109.476 no
H152 C15 H153 109.476 no
N3 C16 H161 109.467 no
N3 C16 H162 109.467 no
H161 C16 H162 109.476 no
N3 C16 H163 109.467 no
H161 C16 H163 109.476 no
H162 C16 H163 109.476 no
N4 C17 H171 109.467 no
N4 C17 H172 109.467 no
H171 C17 H172 109.476 no
N4 C17 H173 109.467 no
H171 C17 H173 109.476 no
H172 C17 H173 109.476 no
C18 B1 C24 113.14(15) yes
C18 B1 C30 102.21(15) yes
C24 B1 C30 114.30(15) yes
C18 B1 C36 112.90(15) yes
C24 B1 C36 102.16(15) yes
C30 B1 C36 112.57(15) yes
B1 C18 C19 120.03(16) yes
B1 C18 C23 127.24(17) yes
C19 C18 C23 112.59(17) yes
C18 C19 C20 124.93(18) yes
C18 C19 F1 119.06(17) yes
C20 C19 F1 115.99(17) yes
C19 C20 C21 119.79(18) yes
C19 C20 F2 120.82(18) yes
C21 C20 F2 119.39(18) yes
C20 C21 C22 118.14(18) yes
C20 C21 F3 120.35(19) yes
C22 C21 F3 121.51(19) yes
C21 C22 C23 120.16(18) yes
C21 C22 F4 119.85(18) yes
C23 C22 F4 119.99(18) yes
C18 C23 C22 124.32(18) yes
C18 C23 F5 120.75(17) yes
C22 C23 F5 114.93(17) yes
B1 C24 C25 119.54(16) yes
B1 C24 C29 127.63(17) yes
C25 C24 C29 112.63(17) yes
C24 C25 C26 125.41(18) yes
C24 C25 F6 118.92(17) yes
C26 C25 F6 115.66(17) yes
C25 C26 C27 119.17(19) yes
C25 C26 F7 121.20(18) yes
C27 C26 F7 119.63(18) yes
C26 C27 C28 118.81(18) yes
C26 C27 F8 120.79(19) yes
C28 C27 F8 120.39(19) yes
C27 C28 C29 119.78(18) yes
C27 C28 F9 119.29(18) yes
C29 C28 F9 120.93(19) yes
C24 C29 C28 124.13(18) yes
C24 C29 F10 121.04(17) yes
C28 C29 F10 114.83(17) yes
B1 C30 C31 120.20(16) yes
B1 C30 C35 126.65(17) yes
C31 C30 C35 112.79(17) yes
C30 C31 C32 124.89(18) yes
C30 C31 F11 119.10(17) yes
C32 C31 F11 116.01(17) yes
C31 C32 C33 119.41(18) yes
C31 C32 F12 121.35(18) yes
C33 C32 F12 119.19(18) yes
C32 C33 C34 118.38(18) yes
C32 C33 F13 120.84(19) yes
C34 C33 F13 120.78(19) yes
C33 C34 C35 120.40(18) yes
C33 C34 F14 119.48(18) yes
C35 C34 F14 120.11(19) yes
C30 C35 C34 124.10(18) yes
C30 C35 F15 121.41(17) yes
C34 C35 F15 114.49(17) yes
B1 C36 C37 119.26(16) yes
B1 C36 C41 128.09(17) yes
C37 C36 C41 112.58(17) yes
C36 C37 C38 125.05(18) yes
C36 C37 F16 118.99(17) yes
C38 C37 F16 115.94(17) yes
C37 C38 C39 119.43(18) yes
C37 C38 F17 120.56(18) yes
C39 C38 F17 120.01(19) yes
C38 C39 C40 118.45(18) yes
C38 C39 F18 120.57(19) yes
C40 C39 F18 120.98(19) yes
C39 C40 C41 120.08(18) yes
C39 C40 F19 119.74(18) yes
C41 C40 F19 120.17(18) yes
C36 C41 C40 124.32(18) yes
C36 C41 F20 121.08(17) yes
C40 C41 F20 114.60(17) yes
Cl1 C42 Cl2 110.8(4) yes
Cl1 C42 H421 109.132 no
Cl2 C42 H421 109.132 no
Cl1 C42 H422 109.132 no
Cl2 C42 H422 109.132 no
H421 C42 H422 109.467 no
Cl3 C43 Cl4 110.8(5) yes
Cl3 C43 H431 109.130 no
Cl4 C43 H431 109.129 no
Cl3 C43 H432 109.131 no
Cl4 C43 H432 109.129 no
H431 C43 H432 109.466 no

loop_
_geom_bond_atom_site_label_1
_geom_bond_atom_site_label_2
_geom_bond_distance
_geom_bond_publ_flag
Ti1 C1 2.344(2) yes
Ti1 C2 2.335(2) yes
Ti1 N1 1.6978(16) yes
Ti1 N2 2.4128(16) yes
Ti1 N3 2.2854(16) yes
Ti1 N4 2.2890(16) yes
C1 Al1 2.081(2) yes
C1 H1 0.99(3) no
C1 H2 0.97(3) no
C1 H3 0.97(3) no
C2 Al1 2.075(2) yes
C2 H4 0.97(3) no
C2 H5 0.99(3) no
C2 H6 0.98(3) no
Al1 C3 1.963(3) yes
Al1 C4 1.981(3) yes
C3 H7 1.03(5) no
C3 H8 0.93(5) no
C3 H9 0.96(5) no
C4 H10 0.94(4) no
C4 H11 0.95(5) no
C4 H12 0.95(4) no
N1 C5 1.462(3) yes
C5 C6 1.528(3) yes
C5 C7 1.524(3) yes
C5 C8 1.527(3) yes
C6 H61 1.000 no
C6 H62 1.000 no
C6 H63 1.000 no
C7 H71 1.000 no
C7 H72 1.000 no
C7 H73 1.000 no
C8 H81 1.000 no
C8 H82 1.000 no
C8 H83 1.000 no
N2 C9 1.491(3) yes
N2 C14 1.506(3) yes
N2 C15 1.483(3) yes
N3 C10 1.504(3) yes
N3 C11 1.498(3) yes
N3 C16 1.484(3) yes
N4 C12 1.501(3) yes
N4 C13 1.494(3) yes
N4 C17 1.487(3) yes
C9 C10 1.511(3) yes
C9 H91 1.000 no
C9 H92 1.000 no
C10 H101 1.000 no
C10 H102 1.000 no
C11 C12 1.503(3) yes
C11 H111 1.000 no
C11 H112 1.000 no
C12 H121 1.000 no
C12 H122 1.000 no
C13 C14 1.505(3) yes
C13 H131 1.000 no
C13 H132 1.000 no
C14 H141 1.000 no
C14 H142 1.000 no
C15 H151 1.000 no
C15 H152 1.000 no
C15 H153 1.000 no
C16 H161 1.000 no
C16 H162 1.000 no
C16 H163 1.000 no
C17 H171 1.000 no
C17 H172 1.000 no
C17 H173 1.000 no
B1 C18 1.651(3) yes
B1 C24 1.661(3) yes
B1 C30 1.659(3) yes
B1 C36 1.661(3) yes
C18 C19 1.393(3) yes
C18 C23 1.390(3) yes
C19 C20 1.376(3) yes
C19 F1 1.355(2) yes
C20 C21 1.378(3) yes
C20 F2 1.351(2) yes
C21 C22 1.374(3) yes
C21 F3 1.339(2) yes
C22 C23 1.384(3) yes
C22 F4 1.352(2) yes
C23 F5 1.353(2) yes
C24 C25 1.391(3) yes
C24 C29 1.390(3) yes
C25 C26 1.374(3) yes
C25 F6 1.362(2) yes
C26 C27 1.373(3) yes
C26 F7 1.353(2) yes
C27 C28 1.377(3) yes
C27 F8 1.349(2) yes
C28 C29 1.386(3) yes
C28 F9 1.342(2) yes
C29 F10 1.354(2) yes
C30 C31 1.393(3) yes
C30 C35 1.390(3) yes
C31 C32 1.380(3) yes
C31 F11 1.356(2) yes
C32 C33 1.377(3) yes
C32 F12 1.345(2) yes
C33 C34 1.372(3) yes
C33 F13 1.344(2) yes
C34 C35 1.381(3) yes
C34 F14 1.355(2) yes
C35 F15 1.357(2) yes
C36 C37 1.392(3) yes
C36 C41 1.390(3) yes
C37 C38 1.380(3) yes
C37 F16 1.355(2) yes
C38 C39 1.374(3) yes
C38 F17 1.351(2) yes
C39 C40 1.377(3) yes
C39 F18 1.338(2) yes
C40 C41 1.381(3) yes
C40 F19 1.351(2) yes
C41 F20 1.354(2) yes
C42 Cl1 1.723(7) yes
C42 Cl2 1.726(7) yes
C42 H421 1.000 no
C42 H422 1.000 no
C43 Cl3 1.762(9) yes
C43 Cl4 1.747(8) yes
C43 H431 1.000 no
C43 H432 1.000 no
